data_4310851
loop_
_publ_author_name
'Antonia E. Bradley'
'Christopher Hardacre'
'Mark Nieuwenhuyzen'
'William R. Pitner'
'David Sanders'
'Kenneth R. Seddon'
'Robert C. Thied'

_publ_section_title
;
 A Structural and Electrochemical Investigation of
 1-Alkyl-3-methylimidazolium Salts of the Nitratodioxouranate(VI) Anions
 [{UO2(NO3)2}2(\m4-C2O4)]2-, [UO2(NO3)3]-, and [UO2(NO3)4]2-
;
_journal_name_full 'Inorganic Chemistry'
_journal_page_first 2503
_journal_page_last 2514
_journal_paper_doi 10.1021/ic035350b
_journal_volume 43
_journal_year 2004
_chemical_formula_sum 'C10 H18 N8 O14 U'
_chemical_formula_weight 712.35
_chemical_name_systematic
; 
 ? 
;
_space_group_IT_number 2
_symmetry_cell_setting triclinic
_symmetry_space_group_name_Hall '-P 1'
_symmetry_space_group_name_H-M 'P -1'
_atom_sites_solution_hydrogens geom
_atom_sites_solution_primary direct
_atom_sites_solution_secondary difmap
_audit_creation_method SHELXL-97
_cell_angle_alpha 91.924(3)
_cell_angle_beta 100.692(3)
_cell_angle_gamma 109.428(3)
_cell_formula_units_Z 1
_cell_length_a 8.0385(15)
_cell_length_b 8.3134(15)
_cell_length_c 8.6759(16)
_cell_measurement_temperature 153(2)
_cell_volume 534.43(17)
_computing_cell_refinement 'Bruker SMART'
_computing_data_collection 'Bruker SMART'
_computing_data_reduction 'Bruker SHELXTL'
_computing_molecular_graphics 'Bruker SHELXTL'
_computing_publication_material 'Bruker SHELXTL'
_computing_structure_refinement 'SHELXL-97 (Sheldrick, 1997)'
_computing_structure_solution 'SHELXS-97 (Sheldrick, 1990)'
_diffrn_ambient_temperature 153(2)
_diffrn_measured_fraction_theta_full 0.873
_diffrn_measured_fraction_theta_max 0.873
_diffrn_measurement_device_type 'CCD area detector'
_diffrn_measurement_method 'phi and omega scans'
_diffrn_radiation_monochromator graphite
_diffrn_radiation_source 'fine-focus sealed tube'
_diffrn_radiation_type MoK\a
_diffrn_radiation_wavelength 0.71073
_diffrn_reflns_av_R_equivalents 0.0352
_diffrn_reflns_av_sigmaI/netI 0.0281
_diffrn_reflns_limit_h_max 10
_diffrn_reflns_limit_h_min -10
_diffrn_reflns_limit_k_max 11
_diffrn_reflns_limit_k_min -10
_diffrn_reflns_limit_l_max 11
_diffrn_reflns_limit_l_min -11
_diffrn_reflns_number 5754
_diffrn_reflns_theta_full 28.12
_diffrn_reflns_theta_max 28.12
_diffrn_reflns_theta_min 2.40
_exptl_absorpt_coefficient_mu 7.679
_exptl_absorpt_correction_T_max 0.8879
_exptl_absorpt_correction_T_min 0.4553
_exptl_absorpt_correction_type empirical
_exptl_absorpt_process_details SADABS
_exptl_crystal_colour 'pale yellow'
_exptl_crystal_density_diffrn 2.213
_exptl_crystal_density_meas ?
_exptl_crystal_density_method 'not measured'
_exptl_crystal_description needle
_exptl_crystal_F_000 338
_exptl_crystal_size_max 0.45
_exptl_crystal_size_mid 0.18
_exptl_crystal_size_min 0.16
_refine_diff_density_max 3.123
_refine_diff_density_min -1.895
_refine_diff_density_rms 0.217
_refine_ls_extinction_method none
_refine_ls_goodness_of_fit_ref 1.054
_refine_ls_hydrogen_treatment mixed
_refine_ls_matrix_type full
_refine_ls_number_parameters 153
_refine_ls_number_reflns 2281
_refine_ls_number_restraints 0
_refine_ls_restrained_S_all 1.054
_refine_ls_R_factor_all 0.0330
_refine_ls_R_factor_gt 0.0330
_refine_ls_shift/su_max 0.000
_refine_ls_shift/su_mean 0.000
_refine_ls_structure_factor_coef Fsqd
_refine_ls_weighting_details 'calc w=1/[\s^2^(Fo^2^)+(0.0558P)^2^+2.9283P] where P=(Fo^2^+2Fc^2^)/3'
_refine_ls_weighting_scheme calc
_refine_ls_wR_factor_gt 0.0848
_refine_ls_wR_factor_ref 0.0848
_reflns_number_gt 2281
_reflns_number_total 2281
_reflns_threshold_expression >2sigma(I)
_cod_data_source_file ic035350bsi20031121_013707_1.cif
_cod_data_source_block 1
_cod_depositor_comments
;
The following automatic conversions were performed:
'_symmetry_cell_setting' value 'Triclinic' changed to 'triclinic'
according to '/home/saulius/struct/CIF-dictionaries/cif_core.dic'
dictionary named 'cif_core.dic' version 2.4.1 from 2010-06-29.

Automatic conversion script
Id: cif_fix_enum 1527 2010-12-29 10:47:43Z saulius 

The following automatic conversions were performed:

'_exptl_crystal_density_meas' value 'not_measured' was changed to '?'
- the value is perceived as not measured.

Automatic conversion script
Id: cif_fix_values 3008 2015-01-20 13:52:24Z robertas 
;
_cod_database_code 4310851

loop_
_symmetry_equiv_pos_as_xyz
'x, y, z'
'-x, -y, -z'

loop_
_atom_site_label
_atom_site_type_symbol
_atom_site_fract_x
_atom_site_fract_y
_atom_site_fract_z
_atom_site_U_iso_or_equiv
_atom_site_adp_type
_atom_site_occupancy
_atom_site_symmetry_multiplicity
_atom_site_calc_flag
_atom_site_refinement_flags
_atom_site_disorder_assembly
_atom_site_disorder_group
U1 U 0.0000 0.0000 0.0000 0.01831(11) Uani 1 2 d S . .
O1 O 0.1015(6) -0.1148(6) 0.1289(5) 0.0294(9) Uani 1 1 d . . .
N1 N 0.2846(7) 0.3216(7) 0.2625(7) 0.0291(11) Uani 1 1 d . . .
O11 O 0.3384(8) 0.2175(8) 0.3292(7) 0.0478(14) Uani 1 1 d . . .
O12 O 0.3667(6) 0.4775(7) 0.2827(7) 0.0437(13) Uani 1 1 d . . .
O13 O 0.1305(5) 0.2715(6) 0.1646(5) 0.0282(9) Uani 1 1 d . . .
N2 N 0.3233(7) 0.0844(7) -0.1395(7) 0.0294(11) Uani 1 1 d . . .
O21 O 0.4603(8) 0.1116(8) -0.1877(8) 0.0534(16) Uani 1 1 d . . .
O22 O 0.1821(6) -0.0468(6) -0.1924(5) 0.0302(9) Uani 1 1 d . . .
O23 O 0.3083(6) 0.1824(6) -0.0318(6) 0.0308(9) Uani 1 1 d . . .
N1A N 0.0944(7) 0.7055(7) 0.4114(6) 0.0232(10) Uani 1 1 d . . .
C1A C -0.2754(10) 0.4155(9) 0.1320(8) 0.0353(15) Uani 1 1 d . . .
H1A1 H -0.2104 0.3505 0.0878 0.053 Uiso 1 1 calc R . .
H1A2 H -0.3239 0.4753 0.0496 0.053 Uiso 1 1 calc R . .
H1A3 H -0.3747 0.3367 0.1724 0.053 Uiso 1 1 calc R . .
C2A C 0.0263(8) 0.5851(8) 0.2916(7) 0.0238(11) Uani 1 1 d . . .
H2A H 0.0939 0.5379 0.2366 0.029 Uiso 1 1 calc R . .
N3A N -0.1523(7) 0.5403(7) 0.2601(6) 0.0247(10) Uani 1 1 d . . .
C4A C -0.1999(8) 0.6366(9) 0.3646(7) 0.0276(12) Uani 1 1 d . . .
H4A H -0.3188 0.6311 0.3692 0.033 Uiso 1 1 calc R . .
C5A C -0.0453(8) 0.7404(8) 0.4593(7) 0.0273(12) Uani 1 1 d . . .
H5A H -0.0349 0.8220 0.5430 0.033 Uiso 1 1 calc R . .
C6A C 0.2875(8) 0.7998(9) 0.4705(8) 0.0316(13) Uani 1 1 d . . .
H6A1 H 0.3256 0.9011 0.4135 0.047 Uiso 1 1 calc R . .
H6A2 H 0.3564 0.7254 0.4541 0.047 Uiso 1 1 calc R . .
H6A3 H 0.3093 0.8357 0.5833 0.047 Uiso 1 1 calc R . .

loop_
_atom_site_aniso_label
_atom_site_aniso_U_11
_atom_site_aniso_U_22
_atom_site_aniso_U_33
_atom_site_aniso_U_23
_atom_site_aniso_U_13
_atom_site_aniso_U_12
U1 0.01839(16) 0.01768(16) 0.01657(16) -0.00324(10) -0.00058(10) 0.00597(11)
O1 0.035(2) 0.033(2) 0.022(2) 0.0026(17) -0.0076(17) 0.022(2)
N1 0.021(2) 0.033(3) 0.030(3) -0.013(2) 0.001(2) 0.009(2)
O11 0.049(3) 0.054(3) 0.042(3) -0.007(3) -0.010(2) 0.031(3)
O12 0.019(2) 0.033(3) 0.066(4) -0.022(2) 0.004(2) -0.0014(19)
O13 0.0160(19) 0.029(2) 0.034(2) -0.0138(18) -0.0041(16) 0.0074(17)
N2 0.024(2) 0.029(3) 0.031(3) -0.004(2) 0.009(2) 0.003(2)
O21 0.040(3) 0.053(3) 0.065(4) -0.014(3) 0.030(3) 0.004(3)
O22 0.026(2) 0.031(2) 0.029(2) -0.0083(18) 0.0068(17) 0.0051(18)
O23 0.028(2) 0.028(2) 0.030(2) -0.0097(18) 0.0058(18) 0.0036(18)
N1A 0.019(2) 0.028(2) 0.022(2) 0.0013(19) 0.0021(18) 0.009(2)
C1A 0.035(3) 0.030(3) 0.034(3) -0.007(3) -0.007(3) 0.010(3)
C2A 0.025(3) 0.026(3) 0.024(3) 0.000(2) 0.003(2) 0.014(2)
N3A 0.022(2) 0.024(2) 0.026(3) -0.0004(19) 0.0007(19) 0.0078(19)
C4A 0.020(3) 0.034(3) 0.029(3) 0.001(2) 0.004(2) 0.011(2)
C5A 0.025(3) 0.033(3) 0.025(3) -0.003(2) 0.005(2) 0.012(2)
C6A 0.018(3) 0.043(4) 0.028(3) -0.005(3) -0.002(2) 0.007(3)

loop_
_atom_type_symbol
_atom_type_description
_atom_type_scat_dispersion_real
_atom_type_scat_dispersion_imag
_atom_type_scat_source
C C 0.0033 0.0016 'International Tables Vol C Tables 4.2.6.8 and 6.1.1.4'
H H 0.0000 0.0000 'International Tables Vol C Tables 4.2.6.8 and 6.1.1.4'
N N 0.0061 0.0033 'International Tables Vol C Tables 4.2.6.8 and 6.1.1.4'
O O 0.0106 0.0060 'International Tables Vol C Tables 4.2.6.8 and 6.1.1.4'
U U -9.6767 9.6646 'International Tables Vol C Tables 4.2.6.8 and 6.1.1.4'

loop_
_geom_angle_atom_site_label_1
_geom_angle_atom_site_label_2
_geom_angle_atom_site_label_3
_geom_angle
_geom_angle_site_symmetry_1
_geom_angle_site_symmetry_3
_geom_angle_publ_flag
O1 U1 O1 180.0(3) 2 . ?
O1 U1 O13 83.88(19) 2 . ?
O1 U1 O13 96.12(19) . . ?
O1 U1 O13 96.12(19) 2 2 ?
O1 U1 O13 83.88(19) . 2 ?
O13 U1 O13 180.0(2) . 2 ?
O1 U1 O23 88.7(2) 2 2 ?
O1 U1 O23 91.3(2) . 2 ?
O13 U1 O23 115.11(15) . 2 ?
O13 U1 O23 64.89(15) 2 2 ?
O1 U1 O23 91.3(2) 2 . ?
O1 U1 O23 88.7(2) . . ?
O13 U1 O23 64.89(15) . . ?
O13 U1 O23 115.11(15) 2 . ?
O23 U1 O23 180.0(3) 2 . ?
O1 U1 O22 87.66(19) 2 2 ?
O1 U1 O22 92.34(19) . 2 ?
O13 U1 O22 64.71(15) . 2 ?
O13 U1 O22 115.29(15) 2 2 ?
O23 U1 O22 50.60(15) 2 2 ?
O23 U1 O22 129.40(15) . 2 ?
O1 U1 O22 92.34(19) 2 . ?
O1 U1 O22 87.66(19) . . ?
O13 U1 O22 115.29(15) . . ?
O13 U1 O22 64.71(15) 2 . ?
O23 U1 O22 129.40(15) 2 . ?
O23 U1 O22 50.60(15) . . ?
O22 U1 O22 180.0(3) 2 . ?
O1 U1 N2 86.6(2) 2 2 ?
O1 U1 N2 93.4(2) . 2 ?
O13 U1 N2 89.93(15) . 2 ?
O13 U1 N2 90.07(15) 2 2 ?
O23 U1 N2 25.19(15) 2 2 ?
O23 U1 N2 154.81(15) . 2 ?
O22 U1 N2 25.48(15) 2 2 ?
O22 U1 N2 154.52(15) . 2 ?
O1 U1 N2 93.4(2) 2 . ?
O1 U1 N2 86.6(2) . . ?
O13 U1 N2 90.07(15) . . ?
O13 U1 N2 89.93(15) 2 . ?
O23 U1 N2 154.81(15) 2 . ?
O23 U1 N2 25.19(15) . . ?
O22 U1 N2 154.52(15) 2 . ?
O22 U1 N2 25.48(15) . . ?
N2 U1 N2 180.0(2) 2 . ?
O11 N1 O12 124.2(6) . . ?
O11 N1 O13 119.9(6) . . ?
O12 N1 O13 115.9(6) . . ?
N1 O13 U1 125.0(4) . . ?
O21 N2 O23 122.7(6) . . ?
O21 N2 O22 122.4(6) . . ?
O23 N2 O22 114.9(5) . . ?
O21 N2 U1 174.8(5) . . ?
O23 N2 U1 57.5(3) . . ?
O22 N2 U1 57.7(3) . . ?
N2 O22 U1 96.8(3) . . ?
N2 O23 U1 97.4(3) . . ?
C2A N1A C5A 108.6(5) . . ?
C2A N1A C6A 125.1(5) . . ?
C5A N1A C6A 126.0(5) . . ?
N1A C2A N3A 109.0(5) . . ?
C2A N3A C4A 108.5(5) . . ?
C2A N3A C1A 125.4(5) . . ?
C4A N3A C1A 126.0(5) . . ?
C5A C4A N3A 106.9(5) . . ?
C4A C5A N1A 107.1(5) . . ?

loop_
_geom_bond_atom_site_label_1
_geom_bond_atom_site_label_2
_geom_bond_distance
_geom_bond_site_symmetry_2
_geom_bond_publ_flag
U1 O1 1.754(4) 2 ?
U1 O1 1.754(4) . ?
U1 O13 2.426(4) . ?
U1 O13 2.426(4) 2 ?
U1 O23 2.510(5) 2 ?
U1 O23 2.510(5) . ?
U1 O22 2.515(4) 2 ?
U1 O22 2.515(4) . ?
U1 N2 2.953(5) 2 ?
U1 N2 2.953(5) . ?
N1 O11 1.208(8) . ?
N1 O12 1.233(8) . ?
N1 O13 1.293(7) . ?
N2 O21 1.204(8) . ?
N2 O23 1.267(7) . ?
N2 O22 1.279(7) . ?
N1A C2A 1.318(8) . ?
N1A C5A 1.378(8) . ?
N1A C6A 1.468(7) . ?
C1A N3A 1.457(8) . ?
C2A N3A 1.328(8) . ?
N3A C4A 1.375(8) . ?
C4A C5A 1.351(9) . ?
